data_9010160
loop_
_publ_author_name
'Popovic, J.'
'Tkalcec, E.'
'Grzeta, B.'
'Kurajica, S.'
'Schmauch, J.'

_publ_section_title
;
 Cobalt incorporation in mullite
 Sample: MU1
;
_journal_name_full 'American Mineralogist'
_journal_page_first 408
_journal_page_last 411
_journal_paper_doi 10.2138/am.2007.2114
_journal_volume 92
_journal_year 2007
_chemical_formula_sum 'Al2.25 Co0.015 O4.86 Si0.735'
_chemical_name_mineral Mullite
_space_group_IT_number 55
_symmetry_space_group_name_Hall '-P 2 2ab'
_symmetry_space_group_name_H-M 'P b a m'
_cell_angle_alpha 90
_cell_angle_beta 90
_cell_angle_gamma 90
_cell_formula_units_Z 2
_cell_length_a 7.5618
_cell_length_b 7.6882
_cell_length_c 2.8860
_cell_volume 167.782
_database_code_amcsd 0004281
_exptl_crystal_density_diffrn 3.167
_cod_original_formula_sum 'Al2.25 Co.015 Si.735 O4.86'
_cod_database_code 9010160

loop_
_space_group_symop_operation_xyz
x,y,z
1/2+x,1/2-y,z
1/2-x,1/2+y,-z
1/2-x,1/2+y,z
1/2+x,1/2-y,-z
x,y,-z
-x,-y,z
-x,-y,-z

loop_
_atom_site_label
_atom_site_fract_x
_atom_site_fract_y
_atom_site_fract_z
_atom_site_occupancy
_atom_site_U_iso_or_equiv
_atom_site_type_symbol
_atom_site_attached_hydrogens
AlM1 0.00000 0.00000 0.00000 0.98500 0.00367 Al 0
CoM1 0.00000 0.00000 0.00000 0.01500 0.00367 Co 0
AlT 0.14970 0.33980 0.50000 0.49250 0.00532 Al 0
SiT 0.14970 0.33980 0.50000 0.36750 0.00532 Si 0
AlT* 0.26400 0.20300 0.50000 0.14000 0.00519 Al 0
Oab 0.35810 0.42160 0.50000 1.00000 0.00279 O 0
Od 0.12890 0.22020 0.00000 1.00000 0.00507 O 0
Oc 0.50000 0.00000 0.50000 0.58000 0.01077 O 0
Oc* 0.44700 0.05600 0.50000 0.14000 0.01368 O 0

loop_
_cod_changelog_entry_id
_cod_changelog_entry_author
_cod_changelog_entry_date
_cod_changelog_entry_text
1
;cod-tools version 3.8.0
Id: cif_guess_AMCSD_atom_types 9581 2023-05-17 12:35:41Z saulius
;
2023-05-18T11:40:53+03:00
;Derived atom types and hydrogen counts
from atom names that follow the AMCSD naming convention
(Wat == water, O-H == hydroxyl).
;

loop_
_cod_related_entry_id
_cod_related_entry_database
_cod_related_entry_code
1 AMCSD 0004281
